data_7115718
loop_
_publ_author_name
'Owen J. Metters'
'Andy M. Chapman'
'Alasdair P. M. Robertson'
'Christopher H. Woodall'
'Paul J. Gates'
'Duncan F. Wass'
'Ian Manners'

_publ_section_title
;
 Generation of aminoborane monomers RR'N[double bond, length as m-dash]BH2
 from amine-boronium cations [RR'NH-BH2L]^+^: metal catalyst-free
 formation of polyaminoboranes at ambient temperature
;
_journal_name_full Chem.Commun.
_journal_page_first 12146
_journal_paper_doi 10.1039/C4cc05145A
_journal_volume 50
_journal_year 2014
_chemical_absolute_configuration ad
_chemical_formula_moiety '2(C24 B F20), 2(C5 H17 B N O), C H2 Cl2'
_chemical_formula_sum 'C29.5 H18 B2 Cl F20 N O'
_chemical_formula_weight 839.52
_chemical_name_systematic
; 
 ? 
;
_space_group_IT_number 4
_symmetry_cell_setting monoclinic
_symmetry_space_group_name_Hall 'P 2yb'
_symmetry_space_group_name_H-M 'P 1 21 1'
_atom_sites_solution_hydrogens geom
_atom_sites_solution_primary direct
_atom_sites_solution_secondary difmap
_audit_creation_method SHELXL-97
_cell_angle_alpha 90.00
_cell_angle_beta 98.837(2)
_cell_angle_gamma 90.00
_cell_formula_units_Z 4
_cell_length_a 8.8098(2)
_cell_length_b 21.0038(6)
_cell_length_c 17.4138(5)
_cell_measurement_reflns_used 5891
_cell_measurement_temperature 100(2)
_cell_measurement_theta_max 23.92
_cell_measurement_theta_min 2.27
_cell_volume 3183.99(15)
_computing_cell_refinement 'Bruker Apex II'
_computing_data_collection 'Bruker Apex II'
_computing_data_reduction 'Bruker SAINT'
_computing_molecular_graphics 'Bruker ShelXTL'
_computing_publication_material 'Bruker ShelXTL'
_computing_structure_refinement 'SHELXL-97 (Sheldrick, 2008)'
_computing_structure_solution 'SHELXS-97 (Sheldrick, 2008)'
_diffrn_ambient_temperature 100(2)
_diffrn_measured_fraction_theta_full 0.999
_diffrn_measured_fraction_theta_max 0.999
_diffrn_measurement_device_type 'Bruker Apex II kappa CCD area detector'
_diffrn_measurement_method 'phi and omega scans'
_diffrn_radiation_monochromator graphite
_diffrn_radiation_source 'fine-focus sealed tube'
_diffrn_radiation_type MoK\a
_diffrn_radiation_wavelength 0.71073
_diffrn_reflns_av_R_equivalents 0.0383
_diffrn_reflns_av_sigmaI/netI 0.0644
_diffrn_reflns_limit_h_max 7
_diffrn_reflns_limit_h_min -11
_diffrn_reflns_limit_k_max 27
_diffrn_reflns_limit_k_min -27
_diffrn_reflns_limit_l_max 22
_diffrn_reflns_limit_l_min -22
_diffrn_reflns_number 30403
_diffrn_reflns_theta_full 27.48
_diffrn_reflns_theta_max 27.48
_diffrn_reflns_theta_min 1.94
_exptl_absorpt_coefficient_mu 0.267
_exptl_absorpt_correction_T_max 0.4952
_exptl_absorpt_correction_T_min 0.4629
_exptl_absorpt_correction_type multi-scan
_exptl_absorpt_process_details 'SADABS V2008/1'
_exptl_crystal_colour colourless
_exptl_crystal_density_diffrn 1.751
_exptl_crystal_density_method 'not measured'
_exptl_crystal_description rod
_exptl_crystal_F_000 1668
_exptl_crystal_size_max 0.26
_exptl_crystal_size_mid 0.16
_exptl_crystal_size_min 0.12
_refine_diff_density_max 0.825
_refine_diff_density_min -1.229
_refine_diff_density_rms 0.097
_refine_ls_abs_structure_details 'Flack H D (1983), Acta Cryst. A39, 876-881'
_refine_ls_abs_structure_Flack 0.49(12)
_refine_ls_extinction_method none
_refine_ls_goodness_of_fit_ref 1.036
_refine_ls_hydrogen_treatment constr
_refine_ls_matrix_type full
_refine_ls_number_parameters 989
_refine_ls_number_reflns 14515
_refine_ls_number_restraints 1
_refine_ls_restrained_S_all 1.036
_refine_ls_R_factor_all 0.0870
_refine_ls_R_factor_gt 0.0615
_refine_ls_shift/su_max 0.001
_refine_ls_shift/su_mean 0.000
_refine_ls_structure_factor_coef Fsqd
_refine_ls_weighting_details 'calc w=1/[\s^2^(Fo^2^)+(0.1131P)^2^+0.0000P] where P=(Fo^2^+2Fc^2^)/3'
_refine_ls_weighting_scheme calc
_refine_ls_wR_factor_gt 0.1609
_refine_ls_wR_factor_ref 0.1798
_reflns_number_gt 10973
_reflns_number_total 14515
_reflns_threshold_expression >2sigma(I)
_cod_data_source_file c4cc05145a2.cif
_cod_data_source_block amc365_0m
_cod_original_sg_symbol_Hall P2yb
_cod_original_sg_symbol_H-M P21
_cod_database_code 7115718

loop_
_symmetry_equiv_pos_as_xyz
'x, y, z'
'-x, y+1/2, -z'

loop_
_atom_site_label
_atom_site_type_symbol
_atom_site_fract_x
_atom_site_fract_y
_atom_site_fract_z
_atom_site_U_iso_or_equiv
_atom_site_adp_type
_atom_site_occupancy
_atom_site_symmetry_multiplicity
_atom_site_calc_flag
_atom_site_refinement_flags
_atom_site_disorder_assembly
_atom_site_disorder_group
B1 B 0.6388(9) 0.7508(3) 0.8573(4) 0.0412(15) Uani 1 1 d . . .
H1A H 0.7458 0.7786 0.8679 0.049 Uiso 1 1 calc R . .
H1B H 0.6395 0.7218 0.8048 0.049 Uiso 1 1 calc R . .
N1 N 0.6239(5) 0.7063(2) 0.9305(2) 0.0321(10) Uani 1 1 d . . .
H1N H 0.7120 0.6891 0.9457 0.038 Uiso 1 1 calc R . .
H2N H 0.6034 0.7302 0.9677 0.038 Uiso 1 1 calc R . .
O1 O 0.5009(5) 0.79477(18) 0.8472(2) 0.0419(10) Uani 1 1 d . . .
C1 C 0.5255(9) 0.8630(3) 0.8715(4) 0.0527(17) Uani 1 1 d . . .
H1C H 0.6122 0.8810 0.8486 0.063 Uiso 1 1 calc R . .
H1D H 0.4322 0.8882 0.8525 0.063 Uiso 1 1 calc R . .
C2 C 0.5590(7) 0.8663(3) 0.9562(3) 0.0399(13) Uani 1 1 d . . .
H2A H 0.4850 0.8400 0.9787 0.060 Uiso 1 1 calc R . .
H2B H 0.5512 0.9105 0.9730 0.060 Uiso 1 1 calc R . .
H2C H 0.6632 0.8505 0.9738 0.060 Uiso 1 1 calc R . .
C3 C 0.3901(8) 0.7889(3) 0.7755(4) 0.0517(16) Uani 1 1 d . . .
H3A H 0.2932 0.8099 0.7837 0.062 Uiso 1 1 calc R . .
H3B H 0.3675 0.7432 0.7658 0.062 Uiso 1 1 calc R . .
C4 C 0.4408(10) 0.8169(4) 0.7044(4) 0.0598(19) Uani 1 1 d . . .
H4A H 0.4600 0.8626 0.7124 0.090 Uiso 1 1 calc R . .
H4B H 0.3603 0.8106 0.6596 0.090 Uiso 1 1 calc R . .
H4C H 0.5354 0.7959 0.6948 0.090 Uiso 1 1 calc R . .
C5 C 0.5062(7) 0.6545(3) 0.9182(4) 0.0421(14) Uani 1 1 d . . .
H5A H 0.4039 0.6733 0.9040 0.063 Uiso 1 1 calc R . .
H5B H 0.5095 0.6298 0.9662 0.063 Uiso 1 1 calc R . .
H5C H 0.5281 0.6264 0.8763 0.063 Uiso 1 1 calc R . .
B2 B 0.3773(8) 0.7920(5) 0.4533(4) 0.055(2) Uani 1 1 d . A 1
H2D H 0.3541 0.7878 0.5134 0.066 Uiso 1 1 calc R A 1
H2E H 0.3187 0.8348 0.4270 0.066 Uiso 1 1 calc R A 1
N2 N 0.5613(6) 0.7971(2) 0.4523(3) 0.0400(11) Uani 1 1 d . A 1
H3N H 0.5757 0.7971 0.4080 0.048 Uiso 1 1 calc R A 1
H4N H 0.5908 0.8305 0.4709 0.048 Uiso 1 1 calc R A 1
O2 O 0.3231(5) 0.73635(19) 0.4093(2) 0.0390(9) Uani 1 1 d . A 1
C6 C 0.2658(8) 0.6835(2) 0.4503(3) 0.0387(14) Uani 1 1 d . A 1
H6A H 0.3277 0.6800 0.5026 0.046 Uiso 1 1 calc R A 1
H6B H 0.2788 0.6435 0.4219 0.046 Uiso 1 1 calc R A 1
C7 C 0.0960(9) 0.6912(3) 0.4588(5) 0.0569(19) Uani 1 1 d . A 1
H7A H 0.0790 0.7341 0.4781 0.085 Uiso 1 1 calc R A 1
H7B H 0.0685 0.6595 0.4956 0.085 Uiso 1 1 calc R A 1
H7C H 0.0321 0.6851 0.4081 0.085 Uiso 1 1 calc R A 1
C8 C 0.2363(7) 0.7447(3) 0.3276(3) 0.0401(13) Uani 1 1 d . A 1
H8A H 0.1988 0.7028 0.3066 0.048 Uiso 1 1 calc R A 1
H8B H 0.1461 0.7725 0.3291 0.048 Uiso 1 1 calc R A 1
C9 C 0.3368(6) 0.7731(4) 0.2768(4) 0.059(2) Uani 1 1 d . A 1
H9A H 0.3591 0.8174 0.2922 0.089 Uiso 1 1 calc R A 1
H9B H 0.2853 0.7717 0.2227 0.089 Uiso 1 1 calc R A 1
H9C H 0.4331 0.7490 0.2815 0.089 Uiso 1 1 calc R A 1
C10 C 0.6530(7) 0.7472(3) 0.4931(3) 0.0389(13) Uani 1 1 d . A 1
H10A H 0.6426 0.7485 0.5483 0.058 Uiso 1 1 calc R A 1
H10B H 0.7610 0.7533 0.4874 0.058 Uiso 1 1 calc R A 1
H10C H 0.6177 0.7058 0.4713 0.058 Uiso 1 1 calc R A 1
B3 B 0.9759(6) 0.5401(2) 0.1671(3) 0.0169(9) Uani 1 1 d . B 1
C11 C 0.8360(5) 0.5651(2) 0.2132(2) 0.0181(8) Uani 1 1 d . B 1
C12 C 0.8198(5) 0.6261(2) 0.2439(2) 0.0184(9) Uani 1 1 d . B 1
C13 C 0.7102(5) 0.6423(2) 0.2894(2) 0.0211(9) Uani 1 1 d . B 1
C14 C 0.6095(5) 0.5967(2) 0.3077(3) 0.0235(9) Uani 1 1 d . B 1
C15 C 0.6203(5) 0.5355(2) 0.2807(2) 0.0203(9) Uani 1 1 d . B 1
C16 C 0.7307(5) 0.5217(2) 0.2352(2) 0.0176(8) Uani 1 1 d . B 1
C17 C 0.9145(5) 0.5003(2) 0.0855(2) 0.0186(9) Uani 1 1 d . B 1
C18 C 0.7659(5) 0.4993(2) 0.0437(2) 0.0198(9) Uani 1 1 d . B 1
C19 C 0.7293(6) 0.4694(2) -0.0284(3) 0.0243(10) Uani 1 1 d . B 1
C20 C 0.8409(6) 0.4391(2) -0.0610(3) 0.0249(10) Uani 1 1 d . B 1
C21 C 0.9887(6) 0.4394(2) -0.0229(3) 0.0237(10) Uani 1 1 d . B 1
C22 C 1.0214(5) 0.4702(2) 0.0480(3) 0.0216(9) Uani 1 1 d . B 1
C23 C 1.0732(5) 0.5990(2) 0.1349(2) 0.0178(8) Uani 1 1 d . B 1
C24 C 1.2304(5) 0.6060(2) 0.1440(2) 0.0188(9) Uani 1 1 d . B 1
C25 C 1.3048(5) 0.6530(2) 0.1093(3) 0.0256(10) Uani 1 1 d . B 1
C26 C 1.2219(5) 0.6965(2) 0.0611(3) 0.0241(10) Uani 1 1 d . B 1
C27 C 1.0625(5) 0.6921(2) 0.0496(2) 0.0203(9) Uani 1 1 d . B 1
C28 C 0.9935(5) 0.6442(2) 0.0850(2) 0.0185(9) Uani 1 1 d . B 1
C29 C 1.0764(5) 0.4953(2) 0.2346(2) 0.0198(9) Uani 1 1 d . B 1
C30 C 1.1456(5) 0.5233(2) 0.3019(2) 0.0203(9) Uani 1 1 d . B 1
C31 C 1.2254(5) 0.4908(3) 0.3663(2) 0.0270(11) Uani 1 1 d . B 1
C32 C 1.2357(6) 0.4265(3) 0.3630(3) 0.0319(12) Uani 1 1 d . B 1
C33 C 1.1679(7) 0.3953(3) 0.2974(3) 0.0346(12) Uani 1 1 d . B 1
C34 C 1.0875(6) 0.4291(2) 0.2363(3) 0.0249(10) Uani 1 1 d . B 1
F1 F 0.9157(3) 0.67410(12) 0.23056(15) 0.0217(5) Uani 1 1 d . B 1
F2 F 0.7035(3) 0.70212(13) 0.31660(17) 0.0299(6) Uani 1 1 d . B 1
F3 F 0.5041(3) 0.61198(15) 0.35290(18) 0.0328(7) Uani 1 1 d . B 1
F4 F 0.5254(3) 0.49031(14) 0.29935(16) 0.0280(6) Uani 1 1 d . B 1
F5 F 0.7377(3) 0.46021(12) 0.21156(15) 0.0224(5) Uani 1 1 d . B 1
F6 F 0.6478(3) 0.52834(13) 0.07080(14) 0.0234(6) Uani 1 1 d . B 1
F7 F 0.5823(3) 0.47152(14) -0.06561(15) 0.0282(6) Uani 1 1 d . B 1
F8 F 0.8081(4) 0.41103(15) -0.13096(16) 0.0345(7) Uani 1 1 d . B 1
F9 F 1.1005(3) 0.41116(15) -0.05512(17) 0.0336(7) Uani 1 1 d . B 1
F10 F 1.1720(3) 0.47027(13) 0.08142(15) 0.0250(6) Uani 1 1 d . B 1
F11 F 1.3243(3) 0.56436(14) 0.18834(15) 0.0270(6) Uani 1 1 d . B 1
F12 F 1.4603(3) 0.65687(16) 0.12027(17) 0.0352(7) Uani 1 1 d . B 1
F13 F 1.2906(3) 0.74225(14) 0.02445(17) 0.0340(7) Uani 1 1 d . B 1
F14 F 0.9771(3) 0.73395(12) 0.00165(15) 0.0265(6) Uani 1 1 d . B 1
F15 F 0.8384(3) 0.64149(12) 0.06979(14) 0.0201(5) Uani 1 1 d . B 1
F16 F 1.1412(3) 0.58804(13) 0.30959(15) 0.0266(6) Uani 1 1 d . B 1
F17 F 1.2902(3) 0.52336(17) 0.42979(16) 0.0371(7) Uani 1 1 d . B 1
F18 F 1.3136(4) 0.39348(18) 0.42316(18) 0.0466(9) Uani 1 1 d . B 1
F19 F 1.1766(5) 0.33120(17) 0.2942(2) 0.0548(10) Uani 1 1 d . B 1
F20 F 1.0191(4) 0.39317(14) 0.17611(18) 0.0368(7) Uani 1 1 d . B 1
B4 B 0.1774(5) 0.4741(2) 0.6882(3) 0.0145(9) Uani 1 1 d . C 1
C35 C 0.0833(5) 0.5146(2) 0.7472(2) 0.0184(8) Uani 1 1 d . C 1
C36 C 0.1654(5) 0.5357(2) 0.8183(2) 0.0170(8) Uani 1 1 d . C 1
C37 C 0.0972(5) 0.5659(2) 0.8755(3) 0.0224(9) Uani 1 1 d . C 1
C38 C -0.0607(5) 0.5731(2) 0.8642(3) 0.0225(9) Uani 1 1 d . C 1
C39 C -0.1465(5) 0.5518(2) 0.7973(3) 0.0233(9) Uani 1 1 d . C 1
C40 C -0.0741(5) 0.5228(2) 0.7414(3) 0.0206(9) Uani 1 1 d . C 1
C41 C 0.0718(5) 0.4590(2) 0.6025(2) 0.0162(8) Uani 1 1 d . C 1
C42 C 0.0069(5) 0.5102(2) 0.5574(2) 0.0168(8) Uani 1 1 d . C 1
C43 C -0.0711(5) 0.5053(2) 0.4836(2) 0.0177(8) Uani 1 1 d . C 1
C44 C -0.0897(5) 0.4455(2) 0.4489(2) 0.0198(9) Uani 1 1 d . C 1
C45 C -0.0264(5) 0.3933(2) 0.4900(2) 0.0199(9) Uani 1 1 d . C 1
C46 C 0.0514(5) 0.4011(2) 0.5647(2) 0.0181(8) Uani 1 1 d . C 1
C47 C 0.3234(5) 0.5123(2) 0.6617(2) 0.0159(8) Uani 1 1 d . C 1
C48 C 0.4171(5) 0.4807(2) 0.6160(2) 0.0191(9) Uani 1 1 d . C 1
C49 C 0.5290(5) 0.5087(2) 0.5803(2) 0.0216(9) Uani 1 1 d . C 1
C50 C 0.5592(5) 0.5725(2) 0.5917(3) 0.0252(10) Uani 1 1 d . C 1
C51 C 0.4719(5) 0.6068(2) 0.6371(3) 0.0217(9) Uani 1 1 d . C 1
C52 C 0.3572(5) 0.5770(2) 0.6708(3) 0.0194(9) Uani 1 1 d . C 1
C53 C 0.2255(5) 0.40905(19) 0.7404(2) 0.0151(8) Uani 1 1 d . C 1
C54 C 0.3694(5) 0.3931(2) 0.7783(2) 0.0175(8) Uani 1 1 d . C 1
C55 C 0.3972(5) 0.3431(2) 0.8312(2) 0.0197(9) Uani 1 1 d . C 1
C56 C 0.2754(6) 0.3069(2) 0.8489(2) 0.0208(9) Uani 1 1 d . C 1
C57 C 0.1305(5) 0.3211(2) 0.8134(2) 0.0199(9) Uani 1 1 d . C 1
C58 C 0.1075(5) 0.3704(2) 0.7600(2) 0.0165(8) Uani 1 1 d . C 1
F21 F 0.3186(3) 0.52867(12) 0.83267(14) 0.0214(5) Uani 1 1 d . C 1
F22 F 0.1826(3) 0.58563(14) 0.94165(15) 0.0290(6) Uani 1 1 d . C 1
F23 F -0.1273(3) 0.60267(15) 0.91907(15) 0.0299(6) Uani 1 1 d . C 1
F24 F -0.3009(3) 0.55888(15) 0.78659(16) 0.0278(6) Uani 1 1 d . C 1
F25 F -0.1696(3) 0.50150(13) 0.67830(14) 0.0219(5) Uani 1 1 d . C 1
F26 F 0.0222(3) 0.56999(12) 0.58796(15) 0.0215(5) Uani 1 1 d . C 1
F27 F -0.1292(3) 0.55665(13) 0.44328(15) 0.0281(6) Uani 1 1 d . C 1
F28 F -0.1650(3) 0.43835(14) 0.37631(15) 0.0287(6) Uani 1 1 d . C 1
F29 F -0.0390(3) 0.33539(14) 0.45656(16) 0.0301(6) Uani 1 1 d . C 1
F30 F 0.1123(3) 0.34656(12) 0.59910(15) 0.0247(6) Uani 1 1 d . C 1
F31 F 0.3939(3) 0.41739(12) 0.60347(15) 0.0223(5) Uani 1 1 d . C 1
F32 F 0.6109(3) 0.47403(14) 0.53635(16) 0.0292(6) Uani 1 1 d . C 1
F33 F 0.6695(3) 0.60111(15) 0.55916(19) 0.0367(7) Uani 1 1 d . C 1
F34 F 0.4994(3) 0.66956(13) 0.64791(18) 0.0325(7) Uani 1 1 d . C 1
F35 F 0.2792(3) 0.61601(12) 0.71146(16) 0.0257(6) Uani 1 1 d . C 1
F36 F 0.4958(3) 0.42597(12) 0.76602(14) 0.0210(5) Uani 1 1 d . C 1
F37 F 0.5407(3) 0.33014(13) 0.86729(15) 0.0261(6) Uani 1 1 d . C 1
F38 F 0.3014(3) 0.25917(12) 0.90050(16) 0.0274(6) Uani 1 1 d . C 1
F39 F 0.0091(3) 0.28773(12) 0.83089(15) 0.0240(6) Uani 1 1 d . C 1
F40 F -0.0403(3) 0.38240(12) 0.72781(14) 0.0194(5) Uani 1 1 d . C 1
C59 C 0.9705(11) 0.6909(4) 0.7298(5) 0.075(2) Uani 1 1 d . D 1
H59A H 0.9971 0.6453 0.7264 0.090 Uiso 1 1 calc R D 1
H59B H 0.8571 0.6947 0.7214 0.090 Uiso 1 1 calc R D 1
Cl1 Cl 1.0482(3) 0.72138(10) 0.82537(11) 0.0699(5) Uani 1 1 d . D 1
Cl2 Cl 1.0465(3) 0.73423(11) 0.65778(12) 0.0740(6) Uani 1 1 d . D 1

loop_
_atom_site_aniso_label
_atom_site_aniso_U_11
_atom_site_aniso_U_22
_atom_site_aniso_U_33
_atom_site_aniso_U_23
_atom_site_aniso_U_13
_atom_site_aniso_U_12
B1 0.052(4) 0.035(3) 0.037(3) -0.006(3) 0.009(3) 0.007(3)
N1 0.036(2) 0.030(2) 0.028(2) -0.0008(18) -0.0038(18) 0.0092(19)
O1 0.056(3) 0.0274(19) 0.036(2) -0.0066(16) -0.0120(18) 0.0145(18)
C1 0.081(5) 0.033(3) 0.041(3) 0.000(3) -0.001(3) 0.011(3)
C2 0.046(3) 0.034(3) 0.042(3) -0.004(2) 0.014(3) 0.002(3)
C3 0.055(4) 0.052(4) 0.042(3) 0.001(3) -0.011(3) 0.011(3)
C4 0.084(6) 0.052(4) 0.040(4) 0.001(3) -0.003(3) 0.001(4)
C5 0.040(3) 0.043(3) 0.046(3) -0.008(3) 0.012(3) -0.006(3)
B2 0.031(4) 0.095(7) 0.037(4) 0.021(4) 0.000(3) -0.008(4)
N2 0.051(3) 0.030(2) 0.037(3) -0.001(2) 0.001(2) -0.008(2)
O2 0.041(2) 0.038(2) 0.040(2) 0.0157(17) 0.0148(17) 0.0119(18)
C6 0.069(4) 0.022(3) 0.027(3) 0.005(2) 0.011(3) 0.004(2)
C7 0.072(5) 0.039(3) 0.069(5) -0.010(3) 0.043(4) -0.015(3)
C8 0.040(3) 0.049(3) 0.029(3) 0.004(2) -0.004(2) 0.002(3)
C9 0.019(3) 0.113(6) 0.043(3) 0.053(4) -0.004(2) -0.002(3)
C10 0.036(3) 0.045(3) 0.035(3) -0.004(2) 0.001(2) -0.007(3)
B3 0.020(2) 0.020(2) 0.0102(19) -0.0001(17) 0.0014(17) 0.0033(19)
C11 0.018(2) 0.020(2) 0.0147(19) 0.0022(16) -0.0030(16) 0.0029(17)
C12 0.016(2) 0.020(2) 0.0176(19) 0.0006(16) -0.0026(16) 0.0019(16)
C13 0.020(2) 0.024(2) 0.018(2) -0.0008(17) -0.0022(17) 0.0028(18)
C14 0.015(2) 0.036(3) 0.020(2) 0.0008(19) 0.0031(17) 0.0041(19)
C15 0.014(2) 0.029(2) 0.0168(19) 0.0054(17) -0.0016(16) 0.0017(18)
C16 0.017(2) 0.019(2) 0.0167(19) 0.0013(16) 0.0007(16) -0.0009(16)
C17 0.021(2) 0.020(2) 0.0140(18) -0.0008(16) 0.0000(16) -0.0053(17)
C18 0.021(2) 0.021(2) 0.0169(19) -0.0006(16) 0.0034(17) -0.0064(18)
C19 0.025(2) 0.029(2) 0.017(2) 0.0001(18) -0.0025(17) -0.0036(19)
C20 0.032(3) 0.026(2) 0.017(2) -0.0057(17) 0.0017(18) -0.0078(19)
C21 0.026(2) 0.025(2) 0.023(2) -0.0040(18) 0.0118(19) 0.0050(19)
C22 0.017(2) 0.025(2) 0.023(2) 0.0009(17) 0.0023(17) -0.0014(18)
C23 0.021(2) 0.019(2) 0.0138(18) -0.0040(16) 0.0038(16) 0.0010(17)
C24 0.016(2) 0.026(2) 0.0134(18) 0.0013(16) -0.0012(15) 0.0037(17)
C25 0.020(2) 0.032(3) 0.023(2) -0.0042(19) 0.0005(18) -0.0087(19)
C26 0.025(2) 0.027(2) 0.020(2) -0.0047(18) 0.0046(18) -0.0107(19)
C27 0.026(2) 0.019(2) 0.0148(19) -0.0005(16) 0.0023(17) -0.0012(17)
C28 0.012(2) 0.026(2) 0.018(2) -0.0018(17) 0.0008(16) 0.0028(17)
C29 0.014(2) 0.027(2) 0.019(2) 0.0069(17) 0.0052(16) 0.0076(17)
C30 0.009(2) 0.032(2) 0.021(2) 0.0025(18) 0.0051(16) 0.0054(17)
C31 0.017(2) 0.050(3) 0.013(2) 0.005(2) 0.0008(17) -0.001(2)
C32 0.025(3) 0.046(3) 0.025(2) 0.019(2) 0.004(2) 0.015(2)
C33 0.041(3) 0.036(3) 0.027(3) 0.010(2) 0.005(2) 0.016(2)
C34 0.026(2) 0.028(2) 0.022(2) 0.0034(18) 0.0076(18) 0.0061(19)
F1 0.0225(13) 0.0192(12) 0.0243(13) -0.0028(10) 0.0061(10) -0.0018(10)
F2 0.0297(15) 0.0257(14) 0.0359(16) -0.0078(12) 0.0105(12) 0.0048(12)
F3 0.0216(14) 0.0439(17) 0.0364(16) -0.0021(13) 0.0159(12) 0.0062(12)
F4 0.0183(14) 0.0338(16) 0.0333(15) 0.0036(12) 0.0088(11) -0.0052(11)
F5 0.0240(14) 0.0198(12) 0.0231(13) -0.0035(10) 0.0027(10) -0.0032(10)
F6 0.0199(13) 0.0318(15) 0.0175(12) -0.0018(10) -0.0001(10) 0.0039(11)
F7 0.0223(14) 0.0413(17) 0.0180(12) -0.0038(11) -0.0063(10) -0.0068(12)
F8 0.0405(17) 0.0426(17) 0.0203(13) -0.0146(12) 0.0044(12) -0.0061(14)
F9 0.0307(16) 0.0425(17) 0.0287(15) -0.0135(13) 0.0089(12) 0.0072(13)
F10 0.0180(13) 0.0309(15) 0.0255(13) -0.0043(11) 0.0011(10) 0.0080(11)
F11 0.0151(13) 0.0418(16) 0.0231(13) 0.0075(12) -0.0005(10) 0.0035(11)
F12 0.0149(14) 0.055(2) 0.0354(16) 0.0048(14) 0.0018(12) -0.0113(13)
F13 0.0370(17) 0.0334(16) 0.0318(15) 0.0039(12) 0.0059(13) -0.0183(13)
F14 0.0322(15) 0.0225(14) 0.0237(13) 0.0054(11) 0.0006(11) 0.0025(11)
F15 0.0166(13) 0.0244(13) 0.0183(12) 0.0024(10) -0.0009(10) 0.0041(10)
F16 0.0232(14) 0.0336(15) 0.0208(13) -0.0004(11) -0.0035(11) -0.0003(11)
F17 0.0271(16) 0.065(2) 0.0175(13) 0.0052(13) -0.0032(11) -0.0045(15)
F18 0.0413(19) 0.069(2) 0.0278(16) 0.0219(16) 0.0008(14) 0.0168(17)
F19 0.078(3) 0.0322(18) 0.051(2) 0.0117(16) 0.0002(19) 0.0224(18)
F20 0.052(2) 0.0238(15) 0.0332(16) 0.0022(12) 0.0025(14) 0.0060(13)
B4 0.011(2) 0.021(2) 0.0111(19) -0.0006(17) 0.0002(16) 0.0008(17)
C35 0.021(2) 0.016(2) 0.0179(19) 0.0022(16) 0.0024(16) 0.0045(16)
C36 0.012(2) 0.018(2) 0.021(2) -0.0024(16) 0.0011(16) 0.0008(16)
C37 0.024(2) 0.026(2) 0.016(2) -0.0056(17) -0.0009(17) 0.0007(18)
C38 0.021(2) 0.030(2) 0.017(2) -0.0061(17) 0.0058(17) 0.0046(18)
C39 0.019(2) 0.028(2) 0.024(2) -0.0044(18) 0.0042(18) 0.0038(18)
C40 0.018(2) 0.024(2) 0.019(2) -0.0004(17) -0.0003(17) -0.0035(17)
C41 0.015(2) 0.020(2) 0.0137(18) 0.0006(16) 0.0020(15) 0.0002(16)
C42 0.013(2) 0.020(2) 0.0179(19) -0.0008(16) 0.0029(16) -0.0014(16)
C43 0.013(2) 0.023(2) 0.0171(19) 0.0081(16) 0.0016(15) 0.0036(16)
C44 0.016(2) 0.031(2) 0.0107(18) -0.0016(16) -0.0028(15) 0.0021(17)
C45 0.023(2) 0.022(2) 0.0168(19) -0.0049(16) 0.0081(17) -0.0075(17)
C46 0.016(2) 0.021(2) 0.0168(19) 0.0037(16) 0.0025(16) -0.0015(17)
C47 0.014(2) 0.022(2) 0.0114(17) 0.0029(15) 0.0006(15) 0.0016(16)
C48 0.019(2) 0.022(2) 0.0163(19) 0.0025(16) 0.0007(16) 0.0027(17)
C49 0.018(2) 0.027(2) 0.019(2) 0.0045(17) 0.0030(16) 0.0063(18)
C50 0.017(2) 0.036(3) 0.023(2) 0.0157(19) 0.0060(18) 0.0007(19)
C51 0.021(2) 0.017(2) 0.026(2) 0.0078(17) 0.0018(18) -0.0008(17)
C52 0.013(2) 0.024(2) 0.020(2) -0.0002(17) 0.0002(16) 0.0014(17)
C53 0.017(2) 0.0161(19) 0.0123(17) -0.0023(15) 0.0026(15) 0.0031(16)
C54 0.020(2) 0.016(2) 0.0172(19) 0.0011(16) 0.0047(16) -0.0021(16)
C55 0.021(2) 0.023(2) 0.0133(19) -0.0001(16) -0.0032(16) 0.0039(17)
C56 0.032(3) 0.015(2) 0.0154(19) 0.0022(15) 0.0015(17) 0.0039(18)
C57 0.027(2) 0.016(2) 0.018(2) -0.0020(16) 0.0090(18) -0.0020(17)
C58 0.018(2) 0.016(2) 0.0151(18) -0.0037(15) 0.0020(16) 0.0009(16)
F21 0.0145(12) 0.0279(14) 0.0197(12) -0.0038(10) -0.0045(10) 0.0014(10)
F22 0.0229(14) 0.0411(17) 0.0208(13) -0.0125(12) -0.0033(11) 0.0016(12)
F23 0.0268(15) 0.0427(17) 0.0215(13) -0.0102(12) 0.0080(11) 0.0072(13)
F24 0.0138(13) 0.0437(17) 0.0263(14) -0.0069(12) 0.0036(10) 0.0050(12)
F25 0.0149(13) 0.0332(15) 0.0160(11) -0.0034(10) -0.0026(9) 0.0030(10)
F26 0.0263(14) 0.0163(12) 0.0214(13) 0.0002(10) 0.0016(10) 0.0011(10)
F27 0.0331(15) 0.0271(14) 0.0212(13) 0.0079(11) -0.0050(11) 0.0042(12)
F28 0.0302(15) 0.0379(16) 0.0151(12) -0.0034(11) -0.0053(11) -0.0019(12)
F29 0.0395(17) 0.0248(14) 0.0244(14) -0.0061(11) -0.0005(12) 0.0004(12)
F30 0.0368(16) 0.0181(13) 0.0178(12) -0.0008(10) -0.0005(11) 0.0043(11)
F31 0.0188(13) 0.0234(13) 0.0253(13) -0.0044(10) 0.0052(10) 0.0013(10)
F32 0.0236(14) 0.0384(16) 0.0281(14) 0.0030(12) 0.0115(11) 0.0020(12)
F33 0.0280(16) 0.0381(17) 0.0475(19) 0.0142(14) 0.0173(13) -0.0018(13)
F34 0.0314(16) 0.0213(14) 0.0461(18) 0.0035(12) 0.0102(13) -0.0041(12)
F35 0.0223(14) 0.0220(13) 0.0337(15) -0.0023(11) 0.0077(11) -0.0016(11)
F36 0.0124(12) 0.0274(14) 0.0222(12) 0.0039(10) -0.0005(9) -0.0001(10)
F37 0.0229(14) 0.0307(15) 0.0225(13) 0.0044(11) -0.0035(11) 0.0067(11)
F38 0.0358(16) 0.0181(13) 0.0270(14) 0.0105(11) 0.0005(12) 0.0008(11)
F39 0.0264(14) 0.0197(13) 0.0275(14) 0.0029(11) 0.0094(11) -0.0035(11)
F40 0.0156(12) 0.0235(13) 0.0185(12) 0.0020(10) 0.0012(9) -0.0012(10)
C59 0.081(6) 0.068(5) 0.077(6) 0.006(4) 0.018(5) 0.005(4)
Cl1 0.1022(16) 0.0547(11) 0.0555(11) 0.0072(8) 0.0205(10) 0.0041(10)
Cl2 0.0924(15) 0.0691(13) 0.0612(11) 0.0197(10) 0.0139(10) 0.0030(11)

loop_
_atom_type_symbol
_atom_type_description
_atom_type_scat_dispersion_real
_atom_type_scat_dispersion_imag
_atom_type_scat_source
C C 0.0033 0.0016 'International Tables Vol C Tables 4.2.6.8 and 6.1.1.4'
H H 0.0000 0.0000 'International Tables Vol C Tables 4.2.6.8 and 6.1.1.4'
B B 0.0013 0.0007 'International Tables Vol C Tables 4.2.6.8 and 6.1.1.4'
N N 0.0061 0.0033 'International Tables Vol C Tables 4.2.6.8 and 6.1.1.4'
O O 0.0106 0.0060 'International Tables Vol C Tables 4.2.6.8 and 6.1.1.4'
F F 0.0171 0.0103 'International Tables Vol C Tables 4.2.6.8 and 6.1.1.4'
Cl Cl 0.1484 0.1585 'International Tables Vol C Tables 4.2.6.8 and 6.1.1.4'

loop_
_geom_angle_atom_site_label_1
_geom_angle_atom_site_label_2
_geom_angle_atom_site_label_3
_geom_angle
O1 B1 N1 106.6(5)
O1 B1 H1A 110.4
N1 B1 H1A 110.4
O1 B1 H1B 110.4
N1 B1 H1B 110.4
H1A B1 H1B 108.6
C5 N1 B1 116.8(5)
C5 N1 H1N 108.1
B1 N1 H1N 108.1
C5 N1 H2N 108.1
B1 N1 H2N 108.1
H1N N1 H2N 107.3
C3 O1 C1 111.6(4)
C3 O1 B1 117.7(5)
C1 O1 B1 118.1(5)
C2 C1 O1 109.1(5)
C2 C1 H1C 109.9
O1 C1 H1C 109.9
C2 C1 H1D 109.9
O1 C1 H1D 109.9
H1C C1 H1D 108.3
C1 C2 H2A 109.5
C1 C2 H2B 109.5
H2A C2 H2B 109.5
C1 C2 H2C 109.5
H2A C2 H2C 109.5
H2B C2 H2C 109.5
O1 C3 C4 115.2(6)
O1 C3 H3A 108.5
C4 C3 H3A 108.5
O1 C3 H3B 108.5
C4 C3 H3B 108.5
H3A C3 H3B 107.5
C3 C4 H4A 109.5
C3 C4 H4B 109.5
H4A C4 H4B 109.5
C3 C4 H4C 109.5
H4A C4 H4C 109.5
H4B C4 H4C 109.5
N1 C5 H5A 109.5
N1 C5 H5B 109.5
H5A C5 H5B 109.5
N1 C5 H5C 109.5
H5A C5 H5C 109.5
H5B C5 H5C 109.5
O2 B2 N2 107.3(6)
O2 B2 H2D 110.3
N2 B2 H2D 110.3
O2 B2 H2E 110.3
N2 B2 H2E 110.3
H2D B2 H2E 108.5
C10 N2 B2 115.5(5)
C10 N2 H3N 108.4
B2 N2 H3N 108.4
C10 N2 H4N 108.4
B2 N2 H4N 108.4
H3N N2 H4N 107.5
B2 O2 C6 118.1(5)
B2 O2 C8 118.9(5)
C6 O2 C8 112.7(4)
O2 C6 C7 112.6(5)
O2 C6 H6A 109.1
C7 C6 H6A 109.1
O2 C6 H6B 109.1
C7 C6 H6B 109.1
H6A C6 H6B 107.8
C9 C8 O2 110.3(5)
C9 C8 H8A 109.6
O2 C8 H8A 109.6
C9 C8 H8B 109.6
O2 C8 H8B 109.6
H8A C8 H8B 108.1
C23 B3 C29 114.7(4)
C23 B3 C11 113.0(3)
C29 B3 C11 101.1(3)
C23 B3 C17 101.8(3)
C29 B3 C17 112.9(4)
C11 B3 C17 113.9(4)
C16 C11 C12 112.4(4)
C16 C11 B3 120.1(4)
C12 C11 B3 126.9(4)
F1 C12 C13 115.0(4)
F1 C12 C11 120.7(4)
C13 C12 C11 124.3(4)
F2 C13 C14 120.2(4)
F2 C13 C12 120.2(4)
C14 C13 C12 119.6(4)
F3 C14 C13 119.8(4)
F3 C14 C15 120.9(4)
C13 C14 C15 119.3(4)
F4 C15 C16 120.9(4)
F4 C15 C14 120.0(4)
C16 C15 C14 119.0(4)
F5 C16 C15 116.3(4)
F5 C16 C11 118.4(4)
C15 C16 C11 125.4(4)
C22 C17 C18 113.5(4)
C22 C17 B3 118.6(4)
C18 C17 B3 127.5(4)
F6 C18 C17 121.3(4)
F6 C18 C19 115.6(4)
C17 C18 C19 123.0(4)
F7 C19 C20 120.8(4)
F7 C19 C18 119.1(4)
C20 C19 C18 120.1(4)
F8 C20 C19 120.8(4)
F8 C20 C21 119.9(4)
C19 C20 C21 119.2(4)
F9 C21 C20 119.9(4)
F9 C21 C22 120.9(4)
C20 C21 C22 119.2(4)
F10 C22 C17 119.2(4)
F10 C22 C21 115.9(4)
C17 C22 C21 125.0(4)
C24 C23 C28 113.5(4)
C24 C23 B3 127.3(4)
C28 C23 B3 118.8(4)
F11 C24 C25 114.9(4)
F11 C24 C23 120.7(4)
C25 C24 C23 124.4(4)
F12 C25 C26 118.6(4)
F12 C25 C24 121.3(4)
C26 C25 C24 120.1(4)
F13 C26 C25 121.9(4)
F13 C26 C27 119.7(4)
C25 C26 C27 118.4(4)
F14 C27 C28 120.7(4)
F14 C27 C26 119.9(4)
C28 C27 C26 119.4(4)
F15 C28 C27 116.5(4)
F15 C28 C23 119.3(4)
C27 C28 C23 124.2(4)
C30 C29 C34 113.0(4)
C30 C29 B3 118.9(4)
C34 C29 B3 127.7(4)
F16 C30 C29 119.8(4)
F16 C30 C31 115.1(4)
C29 C30 C31 125.2(4)
F17 C31 C32 121.2(4)
F17 C31 C30 120.2(5)
C32 C31 C30 118.6(4)
F18 C32 C31 120.5(5)
F18 C32 C33 120.3(5)
C31 C32 C33 119.2(4)
F19 C33 C32 119.3(4)
F19 C33 C34 120.4(5)
C32 C33 C34 120.2(5)
F20 C34 C33 115.2(4)
F20 C34 C29 121.2(4)
C33 C34 C29 123.6(5)
C47 B4 C35 114.4(3)
C47 B4 C53 114.3(3)
C35 B4 C53 101.2(3)
C47 B4 C41 101.3(3)
C35 B4 C41 113.0(3)
C53 B4 C41 113.3(3)
C40 C35 C36 113.5(4)
C40 C35 B4 127.7(4)
C36 C35 B4 118.1(4)
F21 C36 C37 116.7(4)
F21 C36 C35 119.7(4)
C37 C36 C35 123.6(4)
F22 C37 C38 120.5(4)
F22 C37 C36 120.6(4)
C38 C37 C36 118.9(4)
F23 C38 C39 120.8(4)
F23 C38 C37 119.2(4)
C39 C38 C37 119.9(4)
F24 C39 C38 119.7(4)
F24 C39 C40 120.9(4)
C38 C39 C40 119.4(4)
F25 C40 C39 114.9(4)
F25 C40 C35 120.6(4)
C39 C40 C35 124.6(4)
C46 C41 C42 113.4(4)
C46 C41 B4 127.5(4)
C42 C41 B4 118.8(4)
F26 C42 C43 116.2(4)
F26 C42 C41 118.7(4)
C43 C42 C41 125.0(4)
F27 C43 C42 121.9(4)
F27 C43 C44 119.2(4)
C42 C43 C44 118.9(4)
F28 C44 C45 120.1(4)
F28 C44 C43 121.1(4)
C45 C44 C43 118.8(4)
F29 C45 C44 119.6(4)
F29 C45 C46 120.6(4)
C44 C45 C46 119.7(4)
F30 C46 C41 121.1(4)
F30 C46 C45 114.7(4)
C41 C46 C45 124.1(4)
C52 C47 C48 113.1(4)
C52 C47 B4 127.4(4)
C48 C47 B4 118.9(4)
F31 C48 C49 116.5(4)
F31 C48 C47 118.0(4)
C49 C48 C47 125.5(4)
F32 C49 C50 120.1(4)
F32 C49 C48 120.7(4)
C50 C49 C48 119.2(4)
F33 C50 C49 120.9(4)
F33 C50 C51 120.6(4)
C49 C50 C51 118.5(4)
F34 C51 C50 119.0(4)
F34 C51 C52 120.4(4)
C50 C51 C52 120.6(4)
F35 C52 C51 114.3(4)
F35 C52 C47 122.6(4)
C51 C52 C47 123.1(4)
C54 C53 C58 113.9(4)
C54 C53 B4 126.9(4)
C58 C53 B4 118.3(4)
F36 C54 C53 121.3(4)
F36 C54 C55 115.0(4)
C53 C54 C55 123.7(4)
F37 C55 C56 119.1(4)
F37 C55 C54 121.1(4)
C56 C55 C54 119.8(4)
F38 C56 C57 121.2(4)
F38 C56 C55 120.0(4)
C57 C56 C55 118.8(4)
F39 C57 C56 120.2(4)
F39 C57 C58 120.0(4)
C56 C57 C58 119.9(4)
F40 C58 C57 116.5(4)
F40 C58 C53 119.5(4)
C57 C58 C53 124.0(4)
Cl2 C59 Cl1 109.8(5)
Cl2 C59 H59A 109.7
Cl1 C59 H59A 109.7
Cl2 C59 H59B 109.7
Cl1 C59 H59B 109.7
H59A C59 H59B 108.2

loop_
_geom_bond_atom_site_label_1
_geom_bond_atom_site_label_2
_geom_bond_distance
B1 O1 1.514(8)
B1 N1 1.602(8)
B1 H1A 1.1000
B1 H1B 1.1000
N1 C5 1.496(7)
N1 H1N 0.8600
N1 H2N 0.8600
O1 C3 1.467(7)
O1 C1 1.500(7)
C1 C2 1.461(9)
C1 H1C 0.9900
C1 H1D 0.9900
C2 H2A 0.9800
C2 H2B 0.9800
C2 H2C 0.9800
C3 C4 1.500(10)
C3 H3A 0.9900
C3 H3B 0.9900
C4 H4A 0.9800
C4 H4B 0.9800
C4 H4C 0.9800
C5 H5A 0.9800
C5 H5B 0.9800
C5 H5C 0.9800
B2 O2 1.438(10)
B2 N2 1.627(9)
B2 H2D 1.1000
B2 H2E 1.1000
N2 C10 1.442(8)
N2 H3N 0.8000
N2 H4N 0.8000
O2 C6 1.452(6)
O2 C8 1.517(7)
C6 C7 1.535(10)
C6 H6A 0.9900
C6 H6B 0.9900
C7 H7A 0.9800
C7 H7B 0.9800
C7 H7C 0.9800
C8 C9 1.472(8)
C8 H8A 0.9900
C8 H8B 0.9900
C9 H9A 0.9800
C9 H9B 0.9800
C9 H9C 0.9800
C10 H10A 0.9800
C10 H10B 0.9800
C10 H10C 0.9800
B3 C23 1.651(7)
B3 C29 1.654(6)
B3 C11 1.657(6)
B3 C17 1.665(6)
C11 C16 1.395(6)
C11 C12 1.403(6)
C12 F1 1.358(5)
C12 C13 1.383(6)
C13 F2 1.347(5)
C13 C14 1.376(7)
C14 F3 1.345(5)
C14 C15 1.376(7)
C15 F4 1.338(5)
C15 C16 1.376(6)
C16 F5 1.361(5)
C17 C22 1.380(6)
C17 C18 1.397(6)
C18 F6 1.352(5)
C18 C19 1.397(6)
C19 F7 1.356(5)
C19 C20 1.366(7)
C20 F8 1.344(5)
C20 C21 1.368(7)
C21 F9 1.345(5)
C21 C22 1.384(6)
C22 F10 1.365(5)
C23 C24 1.378(6)
C23 C28 1.400(6)
C24 F11 1.360(5)
C24 C25 1.376(7)
C25 F12 1.356(5)
C25 C26 1.371(7)
C26 F13 1.349(5)
C26 C27 1.390(7)
C27 F14 1.358(5)
C27 C28 1.371(6)
C28 F15 1.353(5)
C29 C30 1.368(6)
C29 C34 1.394(7)
C30 F16 1.367(6)
C30 C31 1.406(6)
C31 F17 1.350(6)
C31 C32 1.354(8)
C32 F18 1.353(5)
C32 C33 1.371(8)
C33 F19 1.351(7)
C33 C34 1.380(7)
C34 F20 1.355(6)
B4 C47 1.641(6)
B4 C35 1.652(6)
B4 C53 1.659(6)
B4 C41 1.663(6)
C35 C40 1.385(6)
C35 C36 1.407(6)
C36 F21 1.343(5)
C36 C37 1.392(6)
C37 F22 1.341(5)
C37 C38 1.383(7)
C38 F23 1.347(5)
C38 C39 1.363(6)
C39 F24 1.353(5)
C39 C40 1.385(6)
C40 F25 1.353(5)
C41 C46 1.382(6)
C41 C42 1.400(6)
C42 F26 1.363(5)
C42 C43 1.365(6)
C43 F27 1.344(5)
C43 C44 1.393(6)
C44 F28 1.343(5)
C44 C45 1.378(6)
C45 F29 1.346(5)
C45 C46 1.384(6)
C46 F30 1.364(5)
C47 C52 1.394(6)
C47 C48 1.399(6)
C48 F31 1.358(5)
C48 C49 1.376(6)
C49 F32 1.345(5)
C49 C50 1.373(7)
C50 F33 1.340(5)
C50 C51 1.386(7)
C51 F34 1.349(5)
C51 C52 1.393(6)
C52 F35 1.340(5)
C53 C54 1.378(6)
C53 C58 1.401(6)
C54 F36 1.354(5)
C54 C55 1.394(6)
C55 F37 1.350(5)
C55 C56 1.389(7)
C56 F38 1.342(5)
C56 C57 1.363(7)
C57 F39 1.352(5)
C57 C58 1.387(6)
C58 F40 1.359(5)
C59 Cl2 1.763(9)
C59 Cl1 1.816(10)
C59 H59A 0.9900
C59 H59B 0.9900

loop_
_geom_torsion_atom_site_label_1
_geom_torsion_atom_site_label_2
_geom_torsion_atom_site_label_3
_geom_torsion_atom_site_label_4
_geom_torsion
O1 B1 N1 C5 74.5(6)
N1 B1 O1 C3 -115.9(6)
N1 B1 O1 C1 105.4(6)
C3 O1 C1 C2 148.3(6)
B1 O1 C1 C2 -70.6(7)
C1 O1 C3 C4 65.6(7)
B1 O1 C3 C4 -75.6(7)
O2 B2 N2 C10 -66.7(6)
N2 B2 O2 C6 113.6(5)
N2 B2 O2 C8 -103.7(6)
B2 O2 C6 C7 85.1(7)
C8 O2 C6 C7 -59.8(6)
B2 O2 C8 C9 64.2(7)
C6 O2 C8 C9 -151.3(6)
C23 B3 C11 C16 171.8(4)
C29 B3 C11 C16 -65.1(5)
C17 B3 C11 C16 56.3(5)
C23 B3 C11 C12 -17.8(6)
C29 B3 C11 C12 105.3(5)
C17 B3 C11 C12 -133.3(4)
C16 C11 C12 F1 178.0(3)
B3 C11 C12 F1 6.9(6)
C16 C11 C12 C13 -1.3(6)
B3 C11 C12 C13 -172.4(4)
F1 C12 C13 F2 0.5(6)
C11 C12 C13 F2 179.8(4)
F1 C12 C13 C14 -178.7(4)
C11 C12 C13 C14 0.7(7)
F2 C13 C14 F3 -0.1(6)
C12 C13 C14 F3 179.1(4)
F2 C13 C14 C15 -178.7(4)
C12 C13 C14 C15 0.4(6)
F3 C14 C15 F4 -0.1(6)
C13 C14 C15 F4 178.5(4)
F3 C14 C15 C16 -179.4(4)
C13 C14 C15 C16 -0.7(6)
F4 C15 C16 F5 -0.5(6)
C14 C15 C16 F5 178.7(4)
F4 C15 C16 C11 -179.3(4)
C14 C15 C16 C11 0.0(6)
C12 C11 C16 F5 -177.7(3)
B3 C11 C16 F5 -6.0(5)
C12 C11 C16 C15 1.0(6)
B3 C11 C16 C15 172.7(4)
C23 B3 C17 C22 66.5(5)
C29 B3 C17 C22 -57.0(5)
C11 B3 C17 C22 -171.6(4)
C23 B3 C17 C18 -105.2(5)
C29 B3 C17 C18 131.2(5)
C11 B3 C17 C18 16.7(6)
C22 C17 C18 F6 -177.9(4)
B3 C17 C18 F6 -5.8(7)
C22 C17 C18 C19 1.2(6)
B3 C17 C18 C19 173.4(4)
F6 C18 C19 F7 0.2(6)
C17 C18 C19 F7 -179.1(4)
F6 C18 C19 C20 179.6(4)
C17 C18 C19 C20 0.4(7)
F7 C19 C20 F8 0.6(7)
C18 C19 C20 F8 -178.8(4)
F7 C19 C20 C21 178.1(4)
C18 C19 C20 C21 -1.3(7)
F8 C20 C21 F9 -0.8(7)
C19 C20 C21 F9 -178.3(4)
F8 C20 C21 C22 178.0(4)
C19 C20 C21 C22 0.5(7)
C18 C17 C22 F10 177.3(4)
B3 C17 C22 F10 4.4(6)
C18 C17 C22 C21 -2.2(7)
B3 C17 C22 C21 -175.0(4)
F9 C21 C22 F10 0.7(6)
C20 C21 C22 F10 -178.1(4)
F9 C21 C22 C17 -179.9(4)
C20 C21 C22 C17 1.4(7)
C29 B3 C23 C24 16.1(6)
C11 B3 C23 C24 131.3(4)
C17 B3 C23 C24 -106.2(5)
C29 B3 C23 C28 -172.0(4)
C11 B3 C23 C28 -56.8(5)
C17 B3 C23 C28 65.7(5)
C28 C23 C24 F11 -177.6(4)
B3 C23 C24 F11 -5.3(6)
C28 C23 C24 C25 1.1(6)
B3 C23 C24 C25 173.4(4)
F11 C24 C25 F12 -0.7(6)
C23 C24 C25 F12 -179.5(4)
F11 C24 C25 C26 177.9(4)
C23 C24 C25 C26 -0.9(7)
F12 C25 C26 F13 0.4(7)
C24 C25 C26 F13 -178.2(4)
F12 C25 C26 C27 179.6(4)
C24 C25 C26 C27 0.9(7)
F13 C26 C27 F14 -0.1(6)
C25 C26 C27 F14 -179.3(4)
F13 C26 C27 C28 177.9(4)
C25 C26 C27 C28 -1.3(6)
F14 C27 C28 F15 -0.3(6)
C26 C27 C28 F15 -178.2(4)
F14 C27 C28 C23 179.7(4)
C26 C27 C28 C23 1.7(7)
C24 C23 C28 F15 178.4(4)
B3 C23 C28 F15 5.4(6)
C24 C23 C28 C27 -1.5(6)
B3 C23 C28 C27 -174.6(4)
C23 B3 C29 C30 58.1(5)
C11 B3 C29 C30 -63.9(5)
C17 B3 C29 C30 174.1(4)
C23 B3 C29 C34 -129.7(5)
C11 B3 C29 C34 108.3(5)
C17 B3 C29 C34 -13.7(6)
C34 C29 C30 F16 -178.6(4)
B3 C29 C30 F16 -5.3(6)
C34 C29 C30 C31 2.1(6)
B3 C29 C30 C31 175.4(4)
F16 C30 C31 F17 0.3(6)
C29 C30 C31 F17 179.6(4)
F16 C30 C31 C32 -179.6(4)
C29 C30 C31 C32 -0.2(7)
F17 C31 C32 F18 -1.0(7)
C30 C31 C32 F18 178.9(4)
F17 C31 C32 C33 179.9(5)
C30 C31 C32 C33 -0.2(7)
F18 C32 C33 F19 1.5(8)
C31 C32 C33 F19 -179.3(5)
F18 C32 C33 C34 179.6(5)
C31 C32 C33 C34 -1.3(8)
F19 C33 C34 F20 1.1(7)
C32 C33 C34 F20 -176.9(5)
F19 C33 C34 C29 -178.5(5)
C32 C33 C34 C29 3.5(8)
C30 C29 C34 F20 176.7(4)
B3 C29 C34 F20 4.1(7)
C30 C29 C34 C33 -3.7(7)
B3 C29 C34 C33 -176.3(5)
C47 B4 C35 C40 132.3(4)
C53 B4 C35 C40 -104.3(5)
C41 B4 C35 C40 17.1(6)
C47 B4 C35 C36 -58.5(5)
C53 B4 C35 C36 64.9(5)
C41 B4 C35 C36 -173.7(4)
C40 C35 C36 F21 177.9(4)
B4 C35 C36 F21 7.2(6)
C40 C35 C36 C37 -4.1(6)
B4 C35 C36 C37 -174.8(4)
F21 C36 C37 F22 -1.0(6)
C35 C36 C37 F22 -179.0(4)
F21 C36 C37 C38 -178.8(4)
C35 C36 C37 C38 3.2(7)
F22 C37 C38 F23 2.6(7)
C36 C37 C38 F23 -179.6(4)
F22 C37 C38 C39 -178.8(4)
C36 C37 C38 C39 -1.0(7)
F23 C38 C39 F24 -1.6(7)
C37 C38 C39 F24 179.9(4)
F23 C38 C39 C40 178.7(4)
C37 C38 C39 C40 0.1(7)
F24 C39 C40 F25 -1.7(6)
C38 C39 C40 F25 178.0(4)
F24 C39 C40 C35 178.9(4)
C38 C39 C40 C35 -1.4(7)
C36 C35 C40 F25 -176.1(4)
B4 C35 C40 F25 -6.5(7)
C36 C35 C40 C39 3.2(7)
B4 C35 C40 C39 172.9(4)
C47 B4 C41 C46 107.1(5)
C35 B4 C41 C46 -130.1(4)
C53 B4 C41 C46 -15.8(6)
C47 B4 C41 C42 -65.4(4)
C35 B4 C41 C42 57.4(5)
C53 B4 C41 C42 171.7(4)
C46 C41 C42 F26 -178.8(4)
B4 C41 C42 F26 -5.3(6)
C46 C41 C42 C43 0.7(6)
B4 C41 C42 C43 174.2(4)
F26 C42 C43 F27 0.1(6)
C41 C42 C43 F27 -179.3(4)
F26 C42 C43 C44 179.6(4)
C41 C42 C43 C44 0.2(7)
F27 C43 C44 F28 -0.2(6)
C42 C43 C44 F28 -179.7(4)
F27 C43 C44 C45 178.4(4)
C42 C43 C44 C45 -1.1(6)
F28 C44 C45 F29 0.7(6)
C43 C44 C45 F29 -177.9(4)
F28 C44 C45 C46 179.8(4)
C43 C44 C45 C46 1.2(6)
C42 C41 C46 F30 177.5(4)
B4 C41 C46 F30 4.7(6)
C42 C41 C46 C45 -0.6(6)
B4 C41 C46 C45 -173.4(4)
F29 C45 C46 F30 0.6(6)
C44 C45 C46 F30 -178.5(4)
F29 C45 C46 C41 178.8(4)
C44 C45 C46 C41 -0.3(7)
C35 B4 C47 C52 -13.2(6)
C53 B4 C47 C52 -129.2(4)
C41 B4 C47 C52 108.6(4)
C35 B4 C47 C48 175.7(3)
C53 B4 C47 C48 59.7(5)
C41 B4 C47 C48 -62.5(4)
C52 C47 C48 F31 179.9(4)
B4 C47 C48 F31 -7.7(5)
C52 C47 C48 C49 -2.1(6)
B4 C47 C48 C49 170.2(4)
F31 C48 C49 F32 -0.8(6)
C47 C48 C49 F32 -178.7(4)
F31 C48 C49 C50 -179.1(4)
C47 C48 C49 C50 2.9(7)
F32 C49 C50 F33 0.3(6)
C48 C49 C50 F33 178.6(4)
F32 C49 C50 C51 179.7(4)
C48 C49 C50 C51 -1.9(6)
F33 C50 C51 F34 0.2(7)
C49 C50 C51 F34 -179.3(4)
F33 C50 C51 C52 180.0(4)
C49 C50 C51 C52 0.5(7)
F34 C51 C52 F35 1.4(6)
C50 C51 C52 F35 -178.4(4)
F34 C51 C52 C47 180.0(4)
C50 C51 C52 C47 0.2(7)
C48 C47 C52 F35 179.0(4)
B4 C47 C52 F35 7.5(6)
C48 C47 C52 C51 0.5(6)
B4 C47 C52 C51 -171.0(4)
C47 B4 C53 C54 16.9(6)
C35 B4 C53 C54 -106.5(4)
C41 B4 C53 C54 132.2(4)
C47 B4 C53 C58 -174.7(3)
C35 B4 C53 C58 61.9(4)
C41 B4 C53 C58 -59.3(5)
C58 C53 C54 F36 -179.8(3)
B4 C53 C54 F36 -10.9(6)
C58 C53 C54 C55 0.4(6)
B4 C53 C54 C55 169.2(4)
F36 C54 C55 F37 0.8(6)
C53 C54 C55 F37 -179.3(4)
F36 C54 C55 C56 179.1(4)
C53 C54 C55 C56 -1.0(7)
F37 C55 C56 F38 -1.0(6)
C54 C55 C56 F38 -179.2(4)
F37 C55 C56 C57 178.8(4)
C54 C55 C56 C57 0.5(6)
F38 C56 C57 F39 1.4(6)
C55 C56 C57 F39 -178.3(4)
F38 C56 C57 C58 -179.6(4)
C55 C56 C57 C58 0.7(6)
F39 C57 C58 F40 0.0(6)
C56 C57 C58 F40 -179.0(4)
F39 C57 C58 C53 177.5(4)
C56 C57 C58 C53 -1.4(6)
C54 C53 C58 F40 178.4(3)
B4 C53 C58 F40 8.5(5)
C54 C53 C58 C57 0.9(6)
B4 C53 C58 C57 -169.0(4)
